data_7027875
loop_
_publ_author_name
'Liddle, Stephen T.'
'Clegg, William'
'Morrison, Carole A.'

_publ_section_title
;
 Heavier alkali metal complexes of 2-phenylamidopyridine: An X-ray
 crystallographic and theoretical study of a structurally diverse series
 of crown ether adducts
;
_journal_issue 16
_journal_name_full 'Dalton Transactions'
_journal_page_first 2514
_journal_page_last 2525
_journal_paper_doi 10.1039/b406741j
_journal_year 2004
_chemical_formula_moiety 'C23 H33 N2 O6 Rb'
_chemical_formula_sum 'C23 H33 N2 O6 Rb'
_chemical_formula_weight 518.98
_chemical_name_systematic
;
?
;
_space_group_IT_number 14
_symmetry_cell_setting monoclinic
_symmetry_space_group_name_Hall '-P 2yn'
_symmetry_space_group_name_H-M 'P 1 21/n 1'
_atom_sites_solution_hydrogens geom
_atom_sites_solution_primary direct
_atom_sites_solution_secondary difmap
_audit_creation_method SHELXL-97
_cell_angle_alpha 90.00
_cell_angle_beta 96.175(2)
_cell_angle_gamma 90.00
_cell_formula_units_Z 4
_cell_length_a 10.5347(6)
_cell_length_b 14.4623(8)
_cell_length_c 16.3958(10)
_cell_measurement_reflns_used 12885
_cell_measurement_temperature 160(2)
_cell_measurement_theta_max 28.43
_cell_measurement_theta_min 2.40
_cell_volume 2483.5(2)
_computing_cell_refinement 'local programs'
_computing_data_collection 'Bruker SMART'
_computing_data_reduction 'Bruker SAINT'
_computing_molecular_graphics 'Bruker SHELXTL'
_computing_publication_material 'Bruker SHELXTL and local programs'
_computing_structure_refinement 'Bruker SHELXTL'
_computing_structure_solution 'Bruker SHELXTL'
_diffrn_ambient_temperature 160(2)
_diffrn_measured_fraction_theta_full 0.995
_diffrn_measured_fraction_theta_max 0.922
_diffrn_measurement_device_type 'Bruker SMART 1K CCD diffractometer'
_diffrn_measurement_method 'thin-slice \w scans'
_diffrn_radiation_monochromator graphite
_diffrn_radiation_source 'sealed tube'
_diffrn_radiation_type MoK\a
_diffrn_radiation_wavelength 0.71073
_diffrn_reflns_av_R_equivalents 0.0181
_diffrn_reflns_av_sigmaI/netI 0.0225
_diffrn_reflns_limit_h_max 13
_diffrn_reflns_limit_h_min -12
_diffrn_reflns_limit_k_max 17
_diffrn_reflns_limit_k_min -18
_diffrn_reflns_limit_l_max 21
_diffrn_reflns_limit_l_min -21
_diffrn_reflns_number 17660
_diffrn_reflns_theta_full 26.00
_diffrn_reflns_theta_max 28.60
_diffrn_reflns_theta_min 1.88
_diffrn_standards_number 0
_exptl_absorpt_coefficient_mu 2.032
_exptl_absorpt_correction_T_max 0.437
_exptl_absorpt_correction_T_min 0.332
_exptl_absorpt_correction_type multi-scan
_exptl_absorpt_process_details SADABS
_exptl_crystal_colour yellow
_exptl_crystal_density_diffrn 1.388
_exptl_crystal_density_method 'not measured'
_exptl_crystal_description block
_exptl_crystal_F_000 1080
_exptl_crystal_size_max 0.72
_exptl_crystal_size_mid 0.52
_exptl_crystal_size_min 0.50
_refine_diff_density_max 0.348
_refine_diff_density_min -0.280
_refine_diff_density_rms 0.039
_refine_ls_extinction_coef 0.0032(3)
_refine_ls_extinction_expression Fc^*^=kFc[1+0.001xFc^2^\l^3^/sin(2\q)]^-1/4^
_refine_ls_extinction_method SHELXL
_refine_ls_goodness_of_fit_ref 0.999
_refine_ls_hydrogen_treatment constr
_refine_ls_matrix_type full
_refine_ls_number_parameters 290
_refine_ls_number_reflns 5867
_refine_ls_number_restraints 0
_refine_ls_restrained_S_all 0.999
_refine_ls_R_factor_all 0.0277
_refine_ls_R_factor_gt 0.0210
_refine_ls_shift/su_max 0.001
_refine_ls_shift/su_mean 0.000
_refine_ls_structure_factor_coef Fsqd
_refine_ls_weighting_details 'calc w=1/[\s^2^(Fo^2^)+(0.0309P)^2^+0.0000P] where P=(Fo^2^+2Fc^2^)/3'
_refine_ls_weighting_scheme calc
_refine_ls_wR_factor_gt 0.0512
_refine_ls_wR_factor_ref 0.0522
_reflns_number_gt 4896
_reflns_number_total 5867
_reflns_threshold_expression I>2\s(I)
_cod_data_source_file b406741jsup1.cif
_cod_data_source_block l0
_cod_original_sg_symbol_H-M 'P 21/n'
_cod_database_code 7027875

loop_
_symmetry_equiv_pos_as_xyz
'x, y, z'
'-x+1/2, y+1/2, -z+1/2'
'-x, -y, -z'
'x-1/2, -y-1/2, z-1/2'

loop_
_atom_site_label
_atom_site_type_symbol
_atom_site_fract_x
_atom_site_fract_y
_atom_site_fract_z
_atom_site_U_iso_or_equiv
_atom_site_adp_type
_atom_site_occupancy
_atom_site_symmetry_multiplicity
_atom_site_calc_flag
_atom_site_refinement_flags
Rb Rb 0.958894(11) 0.044978(8) 0.198610(7) 0.02513(5) Uani 1 1 d .
N1 N 0.98556(11) 0.24475(7) 0.14894(7) 0.0307(2) Uani 1 1 d .
N2 N 0.78017(11) 0.18868(7) 0.12875(7) 0.0327(3) Uani 1 1 d .
C1 C 1.07417(13) 0.30414(9) 0.12836(8) 0.0323(3) Uani 1 1 d .
H1 H 1.1584 0.2964 0.1545 0.039 Uiso 1 1 calc R
C2 C 1.05442(14) 0.37528(9) 0.07279(9) 0.0354(3) Uani 1 1 d .
H2 H 1.1221 0.4141 0.0598 0.043 Uiso 1 1 calc R
C3 C 0.92939(14) 0.38731(9) 0.03646(8) 0.0352(3) Uani 1 1 d .
H3 H 0.9104 0.4353 -0.0025 0.042 Uiso 1 1 calc R
C4 C 0.83442(13) 0.33022(9) 0.05683(8) 0.0293(3) Uani 1 1 d .
H4 H 0.7490 0.3405 0.0337 0.035 Uiso 1 1 calc R
C5 C 0.86243(12) 0.25485(8) 0.11274(7) 0.0260(3) Uani 1 1 d .
C6 C 0.64976(13) 0.19952(9) 0.10756(7) 0.0282(3) Uani 1 1 d .
C7 C 0.57870(13) 0.27495(10) 0.13234(8) 0.0328(3) Uani 1 1 d .
H7 H 0.6222 0.3256 0.1596 0.039 Uiso 1 1 calc R
C8 C 0.44686(14) 0.27701(10) 0.11782(8) 0.0373(3) Uani 1 1 d .
H8 H 0.4013 0.3281 0.1365 0.045 Uiso 1 1 calc R
C9 C 0.38056(14) 0.20543(11) 0.07634(8) 0.0396(3) Uani 1 1 d .
H9 H 0.2900 0.2070 0.0666 0.048 Uiso 1 1 calc R
C10 C 0.44831(14) 0.13188(11) 0.04946(8) 0.0393(3) Uani 1 1 d .
H10 H 0.4041 0.0831 0.0198 0.047 Uiso 1 1 calc R
C11 C 0.58017(14) 0.12838(9) 0.06526(8) 0.0330(3) Uani 1 1 d .
H11 H 0.6245 0.0765 0.0470 0.040 Uiso 1 1 calc R
O1 O 0.80179(9) -0.11780(6) 0.13959(6) 0.0370(2) Uani 1 1 d .
O2 O 0.74429(9) -0.03074(6) 0.28382(6) 0.0339(2) Uani 1 1 d .
O3 O 0.90659(10) 0.11007(7) 0.35687(5) 0.0370(2) Uani 1 1 d .
O4 O 1.17180(9) 0.10493(6) 0.32908(6) 0.0364(2) Uani 1 1 d .
O5 O 1.23544(9) 0.02016(7) 0.18233(6) 0.0380(2) Uani 1 1 d .
O6 O 1.06677(10) -0.11916(7) 0.11821(6) 0.0396(2) Uani 1 1 d .
C12 C 0.69677(14) -0.14592(11) 0.18207(9) 0.0426(4) Uani 1 1 d .
H12A H 0.7248 -0.1942 0.2228 0.051 Uiso 1 1 calc R
H12B H 0.6283 -0.1721 0.1427 0.051 Uiso 1 1 calc R
C13 C 0.64726(14) -0.06412(11) 0.22433(10) 0.0415(4) Uani 1 1 d .
H13A H 0.6219 -0.0150 0.1838 0.050 Uiso 1 1 calc R
H13B H 0.5712 -0.0820 0.2513 0.050 Uiso 1 1 calc R
C14 C 0.70158(15) 0.04473(10) 0.32982(10) 0.0428(4) Uani 1 1 d .
H14A H 0.6239 0.0268 0.3550 0.051 Uiso 1 1 calc R
H14B H 0.6804 0.0983 0.2933 0.051 Uiso 1 1 calc R
C15 C 0.80559(16) 0.06993(10) 0.39493(9) 0.0419(4) Uani 1 1 d .
H15A H 0.7734 0.1144 0.4337 0.050 Uiso 1 1 calc R
H15B H 0.8362 0.0141 0.4260 0.050 Uiso 1 1 calc R
C16 C 1.00950(16) 0.14257(10) 0.41310(8) 0.0420(4) Uani 1 1 d .
H16A H 1.0444 0.0913 0.4487 0.050 Uiso 1 1 calc R
H16B H 0.9791 0.1916 0.4484 0.050 Uiso 1 1 calc R
C17 C 1.11031(16) 0.17991(10) 0.36503(9) 0.0404(4) Uani 1 1 d .
H17A H 1.0715 0.2219 0.3216 0.049 Uiso 1 1 calc R
H17B H 1.1735 0.2155 0.4015 0.049 Uiso 1 1 calc R
C18 C 1.27305(14) 0.13512(11) 0.28481(9) 0.0428(4) Uani 1 1 d .
H18A H 1.3400 0.1654 0.3227 0.051 Uiso 1 1 calc R
H18B H 1.2405 0.1807 0.2426 0.051 Uiso 1 1 calc R
C19 C 1.32807(14) 0.05434(11) 0.24490(10) 0.0443(4) Uani 1 1 d .
H19A H 1.4063 0.0731 0.2207 0.053 Uiso 1 1 calc R
H19B H 1.3512 0.0054 0.2860 0.053 Uiso 1 1 calc R
C20 C 1.27678(15) -0.06165(10) 0.14522(10) 0.0446(4) Uani 1 1 d .
H20A H 1.2930 -0.1109 0.1870 0.054 Uiso 1 1 calc R
H20B H 1.3573 -0.0496 0.1210 0.054 Uiso 1 1 calc R
C21 C 1.17591(15) -0.09205(11) 0.08012(9) 0.0437(4) Uani 1 1 d .
H21A H 1.1536 -0.0408 0.0412 0.052 Uiso 1 1 calc R
H21B H 1.2072 -0.1447 0.0492 0.052 Uiso 1 1 calc R
C22 C 0.97061(16) -0.16108(10) 0.06230(9) 0.0456(4) Uani 1 1 d .
H22A H 1.0074 -0.2134 0.0338 0.055 Uiso 1 1 calc R
H22B H 0.9364 -0.1155 0.0206 0.055 Uiso 1 1 calc R
C23 C 0.86622(16) -0.19477(10) 0.10927(10) 0.0451(4) Uani 1 1 d .
H23A H 0.8053 -0.2326 0.0732 0.054 Uiso 1 1 calc R
H23B H 0.9024 -0.2339 0.1556 0.054 Uiso 1 1 calc R

loop_
_atom_site_aniso_label
_atom_site_aniso_U_11
_atom_site_aniso_U_22
_atom_site_aniso_U_33
_atom_site_aniso_U_23
_atom_site_aniso_U_13
_atom_site_aniso_U_12
Rb 0.02309(7) 0.02340(7) 0.02908(7) -0.00018(5) 0.00367(4) 0.00103(5)
N1 0.0269(6) 0.0305(6) 0.0346(6) 0.0028(5) 0.0033(5) 0.0027(5)
N2 0.0284(6) 0.0276(6) 0.0411(6) 0.0060(5) -0.0004(5) 0.0017(5)
C1 0.0267(7) 0.0342(7) 0.0365(7) -0.0012(6) 0.0050(6) 0.0038(6)
C2 0.0336(8) 0.0303(7) 0.0442(8) 0.0015(6) 0.0123(6) -0.0016(6)
C3 0.0442(9) 0.0261(7) 0.0361(7) 0.0061(6) 0.0082(6) 0.0061(6)
C4 0.0313(7) 0.0265(6) 0.0297(6) 0.0003(5) 0.0011(5) 0.0058(6)
C5 0.0284(7) 0.0242(6) 0.0255(6) -0.0029(5) 0.0033(5) 0.0045(5)
C6 0.0287(7) 0.0290(7) 0.0264(6) 0.0055(5) 0.0010(5) -0.0015(6)
C7 0.0309(8) 0.0340(7) 0.0326(7) -0.0019(6) -0.0013(6) 0.0001(6)
C8 0.0316(8) 0.0454(8) 0.0353(7) 0.0022(6) 0.0060(6) 0.0058(7)
C9 0.0265(8) 0.0564(9) 0.0360(7) 0.0082(7) 0.0034(6) -0.0073(7)
C10 0.0398(9) 0.0442(8) 0.0337(7) 0.0029(6) 0.0026(6) -0.0166(7)
C11 0.0382(8) 0.0297(7) 0.0321(7) 0.0017(6) 0.0085(6) -0.0047(6)
O1 0.0374(6) 0.0296(5) 0.0434(5) 0.0019(4) 0.0016(4) -0.0076(4)
O2 0.0257(5) 0.0315(5) 0.0450(5) 0.0058(4) 0.0064(4) 0.0027(4)
O3 0.0450(6) 0.0388(5) 0.0287(5) -0.0002(4) 0.0101(4) -0.0008(5)
O4 0.0363(6) 0.0315(5) 0.0406(5) 0.0029(4) 0.0004(4) -0.0038(4)
O5 0.0249(5) 0.0392(5) 0.0501(6) 0.0040(5) 0.0047(4) 0.0066(4)
O6 0.0428(6) 0.0400(6) 0.0376(5) -0.0081(4) 0.0118(4) 0.0015(5)
C12 0.0356(8) 0.0455(9) 0.0440(8) 0.0106(7) -0.0078(6) -0.0196(7)
C13 0.0221(7) 0.0513(9) 0.0501(9) 0.0192(7) -0.0004(6) -0.0042(6)
C14 0.0381(9) 0.0371(8) 0.0571(9) 0.0130(7) 0.0236(7) 0.0115(7)
C15 0.0565(10) 0.0346(8) 0.0384(8) 0.0047(6) 0.0226(7) 0.0097(7)
C16 0.0614(11) 0.0365(8) 0.0272(7) -0.0041(6) 0.0007(7) 0.0027(7)
C17 0.0549(10) 0.0304(7) 0.0332(7) -0.0048(6) -0.0077(7) -0.0045(7)
C18 0.0332(8) 0.0452(9) 0.0480(8) 0.0088(7) -0.0044(7) -0.0131(7)
C19 0.0244(8) 0.0550(10) 0.0525(9) 0.0155(8) -0.0001(7) -0.0005(7)
C20 0.0358(9) 0.0446(9) 0.0567(10) 0.0100(7) 0.0200(7) 0.0152(7)
C21 0.0492(10) 0.0412(9) 0.0441(8) 0.0035(7) 0.0211(7) 0.0146(7)
C22 0.0623(11) 0.0366(8) 0.0373(8) -0.0112(7) 0.0033(7) 0.0048(8)
C23 0.0582(11) 0.0286(7) 0.0458(9) -0.0086(6) -0.0064(7) -0.0058(7)

loop_
_atom_type_symbol
_atom_type_description
_atom_type_scat_dispersion_real
_atom_type_scat_dispersion_imag
_atom_type_scat_source
C C 0.0033 0.0016 'International Tables Vol C Tables 4.2.6.8 and 6.1.1.4'
H H 0.0000 0.0000 'International Tables Vol C Tables 4.2.6.8 and 6.1.1.4'
N N 0.0061 0.0033 'International Tables Vol C Tables 4.2.6.8 and 6.1.1.4'
O O 0.0106 0.0060 'International Tables Vol C Tables 4.2.6.8 and 6.1.1.4'
Rb Rb -0.9393 2.9676 'International Tables Vol C Tables 4.2.6.8 and 6.1.1.4'

loop_
_geom_angle_atom_site_label_1
_geom_angle_atom_site_label_2
_geom_angle_atom_site_label_3
_geom_angle
N1 Rb N2 45.28(3)
N1 Rb O1 137.08(3)
N1 Rb O2 124.94(3)
N1 Rb O3 87.85(3)
N1 Rb O4 80.49(3)
N1 Rb O5 88.33(3)
N1 Rb O6 126.00(3)
N2 Rb O1 96.98(3)
N2 Rb O2 87.50(3)
N2 Rb O3 86.76(3)
N2 Rb O4 117.49(3)
N2 Rb O5 129.78(3)
N2 Rb O6 130.02(3)
O1 Rb O2 56.00(3)
O1 Rb O3 113.52(3)
O1 Rb O4 142.42(3)
O1 Rb O5 113.00(3)
O1 Rb O6 56.98(3)
O2 Rb O3 57.94(3)
O2 Rb O4 108.17(3)
O2 Rb O5 142.60(3)
O2 Rb O6 104.89(3)
O3 Rb O4 58.08(3)
O3 Rb O5 113.94(3)
O3 Rb O6 140.93(3)
O4 Rb O5 56.27(3)
O4 Rb O6 104.37(3)
O5 Rb O6 56.22(3)
Rb N1 C1 140.25(9)
Rb N1 C5 96.15(7)
C1 N1 C5 118.31(11)
Rb N2 C5 100.40(8)
Rb N2 C6 138.49(8)
C5 N2 C6 121.00(11)
N1 C1 C2 125.96(13)
C1 C2 C3 116.38(13)
C2 C3 C4 120.15(12)
C3 C4 C5 120.66(13)
N1 C5 N2 116.16(11)
N1 C5 C4 118.44(12)
N2 C5 C4 125.22(12)
N2 C6 C7 123.89(12)
N2 C6 C11 119.42(12)
C7 C6 C11 116.45(12)
C6 C7 C8 121.47(13)
C7 C8 C9 120.79(14)
C8 C9 C10 118.83(13)
C9 C10 C11 120.72(14)
C6 C11 C10 121.71(13)
Rb O1 C12 119.94(8)
Rb O1 C23 117.58(8)
C12 O1 C23 111.82(11)
Rb O2 C13 109.16(8)
Rb O2 C14 105.31(7)
C13 O2 C14 112.25(12)
Rb O3 C15 119.41(8)
Rb O3 C16 119.12(8)
C15 O3 C16 113.95(11)
Rb O4 C17 100.01(8)
Rb O4 C18 105.33(8)
C17 O4 C18 112.17(11)
Rb O5 C19 119.63(8)
Rb O5 C20 119.16(8)
C19 O5 C20 112.29(12)
Rb O6 C21 109.73(8)
Rb O6 C22 110.03(8)
C21 O6 C22 112.77(11)
O1 C12 C13 109.16(11)
O2 C13 C12 109.07(12)
O2 C14 C15 108.44(12)
O3 C15 C14 108.32(12)
O3 C16 C17 108.25(11)
O4 C17 C16 108.97(11)
O4 C18 C19 109.44(12)
O5 C19 C18 108.66(12)
O5 C20 C21 108.96(12)
O6 C21 C20 108.37(12)
O6 C22 C23 108.62(12)
O1 C23 C22 109.35(12)

loop_
_geom_bond_atom_site_label_1
_geom_bond_atom_site_label_2
_geom_bond_distance
Rb N1 3.0230(11)
Rb N2 2.9516(11)
Rb O1 2.9788(9)
Rb O2 2.9903(9)
Rb O3 2.8689(9)
Rb O4 3.0539(10)
Rb O5 2.9757(10)
Rb O6 2.9978(9)
N1 C1 1.3382(17)
N1 C5 1.3749(17)
N2 C5 1.3359(16)
N2 C6 1.3893(17)
C1 C2 1.3753(19)
C2 C3 1.397(2)
C3 C4 1.3661(19)
C4 C5 1.4344(17)
C6 C7 1.4075(18)
C6 C11 1.4026(18)
C7 C8 1.3841(19)
C8 C9 1.386(2)
C9 C10 1.379(2)
C10 C11 1.386(2)
O1 C12 1.4283(17)
O1 C23 1.4212(17)
O2 C13 1.4195(18)
O2 C14 1.4266(16)
O3 C15 1.4146(17)
O3 C16 1.4252(18)
O4 C17 1.4230(17)
O4 C18 1.4220(17)
O5 C19 1.4261(19)
O5 C20 1.4201(17)
O6 C21 1.4213(17)
O6 C22 1.4263(18)
C12 C13 1.493(2)
C14 C15 1.490(2)
C16 C17 1.490(2)
C18 C19 1.487(2)
C20 C21 1.489(2)
C22 C23 1.491(2)
